data_7152892
loop_
_publ_author_name
'Sreedharan, Dinesh T.'
'Clive, Derrick L. J.'

_publ_section_title
;
 Asymmetric synthesis of carbocycles: use of intramolecular conjugate
 displacement.
;
_journal_issue 19
_journal_name_full 'Organic &amp; biomolecular chemistry'
_journal_page_first 3128
_journal_page_last 3144
_journal_paper_doi 10.1039/c3ob40115d
_journal_volume 11
_journal_year 2013
_chemical_absolute_configuration ad
_chemical_formula_moiety 'C37 H41 F O9 S2, 0.5(C6 H14)'
_chemical_formula_sum 'C40 H48 F O9 S2'
_chemical_formula_weight 755.90
_chemical_name_systematic
;
?
;
_space_group_IT_number 19
_symmetry_cell_setting orthorhombic
_symmetry_space_group_name_Hall 'P 2ac 2ab'
_symmetry_space_group_name_H-M 'P 21 21 21'
_atom_sites_solution_hydrogens geom
_atom_sites_solution_primary direct
_atom_sites_solution_secondary difmap
_audit_creation_method SHELXL-97
_cell_angle_alpha 90.00
_cell_angle_beta 90.00
_cell_angle_gamma 90.00
_cell_formula_units_Z 4
_cell_length_a 8.2366(2)
_cell_length_b 12.8102(3)
_cell_length_c 37.2684(7)
_cell_measurement_reflns_used 9013
_cell_measurement_temperature 173(2)
_cell_measurement_theta_max 69.42
_cell_measurement_theta_min 3.56
_cell_volume 3932.28(15)
_computing_cell_refinement 'Bruker SAINT'
_computing_data_collection 'Bruker APEX2'
_computing_data_reduction 'Bruker SAINT'
_computing_molecular_graphics 'Bruker SHELXTL'
_computing_publication_material 'Bruker SHELXTL'
_computing_structure_refinement 'SHELXL-97 (Sheldrick, 2008)'
_computing_structure_solution 'DIRDIF-2008 (Beurskens et al., 2008)'
_diffrn_ambient_temperature 173(2)
_diffrn_measured_fraction_theta_full 0.992
_diffrn_measured_fraction_theta_max 0.992
_diffrn_measurement_device_type 'Bruker APEX-II CCD'
_diffrn_measurement_method '\f and \w scans'
_diffrn_radiation_monochromator graphite
_diffrn_radiation_source 'fine-focus sealed tube'
_diffrn_radiation_type CuK\a
_diffrn_radiation_wavelength 1.54178
_diffrn_reflns_av_R_equivalents 0.0261
_diffrn_reflns_av_sigmaI/netI 0.0244
_diffrn_reflns_limit_h_max 10
_diffrn_reflns_limit_h_min -10
_diffrn_reflns_limit_k_max 15
_diffrn_reflns_limit_k_min -14
_diffrn_reflns_limit_l_max 45
_diffrn_reflns_limit_l_min -45
_diffrn_reflns_number 26876
_diffrn_reflns_theta_full 70.18
_diffrn_reflns_theta_max 70.18
_diffrn_reflns_theta_min 3.65
_exptl_absorpt_coefficient_mu 1.709
_exptl_absorpt_correction_T_max 0.7553
_exptl_absorpt_correction_T_min 0.4457
_exptl_absorpt_correction_type integration
_exptl_absorpt_process_details 'SADABS (Sheldrick, 2008)'
_exptl_crystal_colour colourless
_exptl_crystal_density_diffrn 1.277
_exptl_crystal_density_method 'not measured'
_exptl_crystal_description prism
_exptl_crystal_F_000 1604
_exptl_crystal_size_max 0.56
_exptl_crystal_size_mid 0.20
_exptl_crystal_size_min 0.17
_platon_squeeze_details
;
;
_refine_diff_density_max 0.453
_refine_diff_density_min -0.252
_refine_diff_density_rms 0.050
_refine_ls_abs_structure_details 'Flack H D (1983), Acta Cryst. A39, 876-881'
_refine_ls_abs_structure_Flack 0.033(9)
_refine_ls_extinction_coef 0.00037(7)
_refine_ls_extinction_expression Fc^*^=kFc[1+0.001xFc^2^\l^3^/sin(2\q)]^-1/4^
_refine_ls_extinction_method SHELXL
_refine_ls_goodness_of_fit_ref 1.084
_refine_ls_hydrogen_treatment constr
_refine_ls_matrix_type full
_refine_ls_number_parameters 444
_refine_ls_number_reflns 7389
_refine_ls_number_restraints 0
_refine_ls_restrained_S_all 1.084
_refine_ls_R_factor_all 0.0295
_refine_ls_R_factor_gt 0.0292
_refine_ls_shift/su_max 0.002
_refine_ls_shift/su_mean 0.000
_refine_ls_structure_factor_coef Fsqd
_refine_ls_weighting_details 'calc w=1/[\s^2^(Fo^2^)+(0.0487P)^2^+0.5099P] where P=(Fo^2^+2Fc^2^)/3'
_refine_ls_weighting_scheme calc
_refine_ls_wR_factor_gt 0.0789
_refine_ls_wR_factor_ref 0.0791
_reflns_number_gt 7308
_reflns_number_total 7389
_reflns_threshold_expression I>2\s(I)
_cod_data_source_file c3ob40115d.txt
_cod_data_source_block 9c
_cod_depositor_comments
;
The following automatic conversions were performed:

'_symmetry_cell_setting' value 'Orthorhombic' changed to
'orthorhombic' according to
/home/saulius/struct/CIF-dictionaries/cif_core.dic dictionary named
'cif_core.dic' version 2.4.2 from 2011-04-26.

Automatic conversion script
Id: cif_fix_values 1891 2012-01-12 08:04:46Z andrius 
;
_cod_database_code 7152892

loop_
_symmetry_equiv_pos_as_xyz
'x, y, z'
'-x+1/2, -y, z+1/2'
'-x, y+1/2, -z+1/2'
'x+1/2, -y+1/2, -z'

loop_
_atom_site_label
_atom_site_type_symbol
_atom_site_fract_x
_atom_site_fract_y
_atom_site_fract_z
_atom_site_U_iso_or_equiv
_atom_site_adp_type
_atom_site_occupancy
_atom_site_symmetry_multiplicity
_atom_site_calc_flag
_atom_site_refinement_flags
S1 S 0.09027(4) 0.35692(3) 0.138751(9) 0.03149(9) Uani 1 1 d .
S2 S 0.07324(4) 0.58764(3) 0.118242(9) 0.03016(9) Uani 1 1 d .
F F 0.24397(13) 0.85357(7) 0.27477(3) 0.0437(2) Uani 1 1 d .
O1 O 0.29668(14) 0.35589(9) 0.30951(3) 0.0376(2) Uani 1 1 d .
O2 O 0.32586(16) 0.36646(11) 0.24969(3) 0.0485(3) Uani 1 1 d .
O3 O 0.25519(15) 0.45486(8) 0.36127(3) 0.0366(2) Uani 1 1 d .
O4 O -0.12553(12) 0.54290(8) 0.26136(3) 0.0290(2) Uani 1 1 d .
O5 O -0.20492(14) 0.57752(10) 0.20487(3) 0.0398(3) Uani 1 1 d .
O6 O 0.02725(17) 0.29820(11) 0.16829(4) 0.0489(3) Uani 1 1 d .
O7 O 0.01064(16) 0.35063(10) 0.10466(3) 0.0453(3) Uani 1 1 d .
O8 O 0.06934(15) 0.68704(9) 0.13580(3) 0.0411(3) Uani 1 1 d .
O9 O 0.20083(13) 0.56655(10) 0.09293(3) 0.0411(3) Uani 1 1 d .
C1 C 0.2525(2) 0.39025(12) 0.27647(4) 0.0337(3) Uani 1 1 d .
C2 C 0.10698(17) 0.45615(11) 0.27991(4) 0.0275(3) Uani 1 1 d .
C3 C 0.06365(19) 0.45806(13) 0.31411(4) 0.0342(3) Uani 1 1 d .
H3 H -0.0271 0.4948 0.3235 0.041 Uiso 1 1 calc R
C4 C 0.1789(2) 0.39367(13) 0.33583(4) 0.0349(3) Uani 1 1 d .
H4 H 0.1210 0.3340 0.3475 0.042 Uiso 1 1 calc R
C5 C 0.03195(16) 0.51054(11) 0.24836(4) 0.0266(3) Uani 1 1 d .
H5 H 0.0190 0.4606 0.2279 0.032 Uiso 1 1 calc R
C6 C -0.23588(18) 0.57224(11) 0.23641(4) 0.0307(3) Uani 1 1 d .
C7 C -0.3954(2) 0.59494(15) 0.25341(5) 0.0428(4) Uani 1 1 d .
H7A H -0.4185 0.6698 0.2516 0.051 Uiso 1 1 calc R
H7B H -0.3920 0.5746 0.2787 0.051 Uiso 1 1 calc R
H7C H -0.4807 0.5554 0.2411 0.051 Uiso 1 1 calc R
C8 C 0.13213(16) 0.60399(11) 0.23662(4) 0.0270(3) Uani 1 1 d .
C9 C 0.21740(16) 0.60679(12) 0.20414(4) 0.0282(3) Uani 1 1 d .
C10 C 0.30671(18) 0.69639(13) 0.19601(4) 0.0338(3) Uani 1 1 d .
H10 H 0.3639 0.6993 0.1739 0.041 Uiso 1 1 calc R
C11 C 0.31499(19) 0.78076(13) 0.21891(4) 0.0365(3) Uani 1 1 d .
H11 H 0.3753 0.8415 0.2128 0.044 Uiso 1 1 calc R
C12 C 0.23222(19) 0.77358(12) 0.25104(4) 0.0327(3) Uani 1 1 d .
C13 C 0.14084(18) 0.68836(12) 0.26020(4) 0.0304(3) Uani 1 1 d .
H13 H 0.0840 0.6867 0.2824 0.036 Uiso 1 1 calc R
C14 C 0.22991(18) 0.51440(12) 0.17906(4) 0.0299(3) Uani 1 1 d .
H14A H 0.2493 0.4513 0.1938 0.036 Uiso 1 1 calc R
H14B H 0.3270 0.5245 0.1638 0.036 Uiso 1 1 calc R
C15 C 0.08392(18) 0.49225(11) 0.15421(4) 0.0275(3) Uani 1 1 d .
H15 H -0.0167 0.5004 0.1690 0.033 Uiso 1 1 calc R
C16 C 0.2964(2) 0.32289(13) 0.13367(4) 0.0370(3) Uani 1 1 d .
C17 C 0.3716(3) 0.27112(19) 0.16185(6) 0.0571(5) Uani 1 1 d .
H17 H 0.3135 0.2569 0.1833 0.069 Uiso 1 1 calc R
C18 C 0.5320(3) 0.2404(2) 0.15835(8) 0.0723(7) Uani 1 1 d .
H18 H 0.5839 0.2035 0.1772 0.087 Uiso 1 1 calc R
C19 C 0.6155(3) 0.26337(19) 0.12762(9) 0.0773(8) Uani 1 1 d .
H19 H 0.7262 0.2434 0.1255 0.093 Uiso 1 1 calc R
C20 C 0.5415(3) 0.31504(18) 0.09968(9) 0.0804(9) Uani 1 1 d .
H20 H 0.6017 0.3308 0.0786 0.096 Uiso 1 1 calc R
C21 C 0.3770(3) 0.34472(15) 0.10207(6) 0.0559(5) Uani 1 1 d .
H21 H 0.3237 0.3785 0.0827 0.067 Uiso 1 1 calc R
C22 C -0.11672(18) 0.57140(12) 0.09708(4) 0.0301(3) Uani 1 1 d .
C23 C -0.25630(19) 0.59861(13) 0.11579(4) 0.0344(3) Uani 1 1 d .
H23 H -0.2503 0.6198 0.1402 0.041 Uiso 1 1 calc R
C24 C -0.4037(2) 0.59437(14) 0.09831(4) 0.0395(3) Uani 1 1 d .
H24 H -0.5006 0.6118 0.1108 0.047 Uiso 1 1 calc R
C25 C -0.4109(2) 0.56475(14) 0.06255(5) 0.0427(4) Uani 1 1 d .
H25 H -0.5127 0.5624 0.0506 0.051 Uiso 1 1 calc R
C26 C -0.2711(2) 0.53866(14) 0.04427(5) 0.0432(4) Uani 1 1 d .
H26 H -0.2773 0.5189 0.0197 0.052 Uiso 1 1 calc R
C27 C -0.1216(2) 0.54097(13) 0.06138(4) 0.0376(3) Uani 1 1 d .
H27 H -0.0251 0.5222 0.0490 0.045 Uiso 1 1 calc R
C28 C 0.2956(2) 0.40086(12) 0.39438(4) 0.0327(3) Uani 1 1 d .
H28 H 0.3390 0.3299 0.3886 0.039 Uiso 1 1 calc R
C29 C 0.4271(2) 0.46442(12) 0.41309(4) 0.0386(4) Uani 1 1 d .
H29 H 0.3815 0.5356 0.4176 0.046 Uiso 1 1 calc R
C30 C 0.4603(3) 0.41431(17) 0.44995(5) 0.0545(5) Uani 1 1 d .
H30A H 0.5096 0.3446 0.4463 0.065 Uiso 1 1 calc R
H30B H 0.5396 0.4578 0.4632 0.065 Uiso 1 1 calc R
C31 C 0.3070(3) 0.40260(18) 0.47254(5) 0.0610(6) Uani 1 1 d .
H31A H 0.3346 0.3683 0.4956 0.073 Uiso 1 1 calc R
H31B H 0.2623 0.4726 0.4780 0.073 Uiso 1 1 calc R
C32 C 0.1797(3) 0.33837(16) 0.45310(4) 0.0509(5) Uani 1 1 d .
H32 H 0.2260 0.2675 0.4484 0.061 Uiso 1 1 calc R
C33 C 0.1435(2) 0.38979(15) 0.41705(4) 0.0416(4) Uani 1 1 d .
H33A H 0.0628 0.3473 0.4039 0.050 Uiso 1 1 calc R
H33B H 0.0958 0.4597 0.4212 0.050 Uiso 1 1 calc R
C34 C 0.5804(2) 0.47823(15) 0.38971(5) 0.0488(4) Uani 1 1 d .
H34 H 0.5445 0.5116 0.3668 0.059 Uiso 1 1 calc R
C35 C 0.6619(3) 0.37678(19) 0.37969(8) 0.0711(7) Uani 1 1 d .
H35A H 0.5864 0.3337 0.3658 0.085 Uiso 1 1 calc R
H35B H 0.6936 0.3394 0.4015 0.085 Uiso 1 1 calc R
H35C H 0.7587 0.3914 0.3652 0.085 Uiso 1 1 calc R
C36 C 0.7022(3) 0.55213(18) 0.40690(8) 0.0670(6) Uani 1 1 d .
H36A H 0.7969 0.5595 0.3912 0.080 Uiso 1 1 calc R
H36B H 0.7366 0.5239 0.4301 0.080 Uiso 1 1 calc R
H36C H 0.6516 0.6206 0.4105 0.080 Uiso 1 1 calc R
C37 C 0.0239(4) 0.3252(3) 0.47489(6) 0.0825(8) Uani 1 1 d .
H37A H -0.0552 0.2852 0.4609 0.099 Uiso 1 1 calc R
H37B H -0.0212 0.3940 0.4806 0.099 Uiso 1 1 calc R
H37C H 0.0482 0.2879 0.4972 0.099 Uiso 1 1 calc R

loop_
_atom_site_aniso_label
_atom_site_aniso_U_11
_atom_site_aniso_U_22
_atom_site_aniso_U_33
_atom_site_aniso_U_23
_atom_site_aniso_U_13
_atom_site_aniso_U_12
S1 0.03132(17) 0.02852(18) 0.03463(17) 0.00248(13) 0.00038(14) -0.00253(14)
S2 0.02694(16) 0.03159(18) 0.03197(16) 0.00736(13) -0.00479(13) -0.00273(13)
F 0.0510(6) 0.0273(5) 0.0530(6) -0.0075(4) -0.0069(5) 0.0000(4)
O1 0.0425(6) 0.0386(6) 0.0318(5) 0.0035(4) -0.0079(5) 0.0106(5)
O2 0.0500(7) 0.0602(8) 0.0353(6) -0.0011(5) -0.0012(5) 0.0267(6)
O3 0.0480(6) 0.0313(5) 0.0304(5) 0.0054(4) -0.0085(5) -0.0021(5)
O4 0.0222(5) 0.0348(5) 0.0301(5) 0.0015(4) -0.0018(4) 0.0031(4)
O5 0.0404(6) 0.0447(7) 0.0343(6) 0.0077(5) -0.0056(5) 0.0080(5)
O6 0.0522(7) 0.0388(7) 0.0557(7) 0.0124(5) 0.0142(6) -0.0007(5)
O7 0.0487(7) 0.0395(7) 0.0477(6) -0.0069(5) -0.0181(5) -0.0011(5)
O8 0.0424(6) 0.0315(6) 0.0496(6) 0.0070(5) -0.0161(5) -0.0026(5)
O9 0.0272(5) 0.0564(7) 0.0396(6) 0.0146(5) 0.0007(4) -0.0008(5)
C1 0.0370(8) 0.0319(8) 0.0321(7) 0.0028(6) -0.0051(6) 0.0056(6)
C2 0.0257(7) 0.0264(7) 0.0303(6) 0.0032(5) -0.0018(5) -0.0012(5)
C3 0.0297(7) 0.0406(8) 0.0323(7) 0.0038(6) -0.0005(6) 0.0020(6)
C4 0.0388(8) 0.0363(8) 0.0295(7) 0.0053(6) -0.0043(6) -0.0042(6)
C5 0.0236(6) 0.0284(7) 0.0278(6) -0.0002(5) -0.0012(5) 0.0021(5)
C6 0.0304(7) 0.0249(7) 0.0370(8) 0.0028(5) -0.0062(6) 0.0003(5)
C7 0.0281(7) 0.0486(10) 0.0516(9) 0.0016(7) -0.0036(7) 0.0075(7)
C8 0.0239(6) 0.0282(7) 0.0289(6) 0.0021(5) -0.0044(5) 0.0021(5)
C9 0.0226(6) 0.0343(8) 0.0278(6) 0.0039(5) -0.0036(5) 0.0015(5)
C10 0.0301(7) 0.0386(8) 0.0328(7) 0.0076(6) -0.0028(6) -0.0039(6)
C11 0.0319(7) 0.0325(8) 0.0451(8) 0.0102(6) -0.0080(6) -0.0065(6)
C12 0.0311(7) 0.0258(7) 0.0411(7) -0.0014(6) -0.0095(6) 0.0032(6)
C13 0.0303(7) 0.0286(7) 0.0323(7) 0.0005(6) -0.0037(6) 0.0042(5)
C14 0.0263(7) 0.0360(8) 0.0275(6) 0.0014(5) -0.0018(5) 0.0021(6)
C15 0.0293(7) 0.0263(6) 0.0271(6) 0.0016(5) -0.0013(6) 0.0003(5)
C16 0.0349(8) 0.0312(8) 0.0450(8) -0.0103(6) 0.0021(7) 0.0000(6)
C17 0.0558(12) 0.0660(13) 0.0495(10) -0.0153(9) -0.0122(9) 0.0223(10)
C18 0.0494(12) 0.0827(17) 0.0848(16) -0.0293(14) -0.0222(12) 0.0220(11)
C19 0.0376(10) 0.0496(13) 0.145(3) -0.0196(15) -0.0005(13) -0.0003(9)
C20 0.0731(16) 0.0404(11) 0.128(2) -0.0003(13) 0.0593(16) -0.0035(10)
C21 0.0625(12) 0.0358(10) 0.0695(12) 0.0060(8) 0.0306(10) 0.0052(8)
C22 0.0305(7) 0.0293(7) 0.0304(7) 0.0049(5) -0.0068(5) -0.0015(5)
C23 0.0318(7) 0.0368(8) 0.0347(7) 0.0059(6) -0.0016(6) -0.0011(6)
C24 0.0298(7) 0.0439(9) 0.0447(8) 0.0101(7) -0.0026(6) -0.0019(7)
C25 0.0348(8) 0.0445(9) 0.0486(9) 0.0101(7) -0.0155(7) -0.0067(7)
C26 0.0484(10) 0.0464(10) 0.0347(8) 0.0005(7) -0.0130(7) -0.0025(8)
C27 0.0387(9) 0.0413(9) 0.0329(7) 0.0008(6) -0.0027(6) 0.0029(6)
C28 0.0434(8) 0.0295(7) 0.0251(6) 0.0029(5) -0.0027(6) 0.0045(6)
C29 0.0507(9) 0.0295(8) 0.0356(7) -0.0040(6) -0.0109(7) 0.0070(7)
C30 0.0722(13) 0.0529(11) 0.0383(9) 0.0003(8) -0.0207(9) 0.0090(9)
C31 0.1011(18) 0.0540(12) 0.0278(8) -0.0016(8) -0.0049(9) 0.0123(12)
C32 0.0768(13) 0.0442(10) 0.0317(8) 0.0016(7) 0.0114(8) 0.0064(9)
C33 0.0484(9) 0.0432(10) 0.0333(8) -0.0010(7) 0.0057(7) 0.0050(7)
C34 0.0448(10) 0.0428(10) 0.0589(10) -0.0025(8) -0.0096(9) -0.0011(8)
C35 0.0564(12) 0.0584(14) 0.0986(17) -0.0269(13) 0.0175(13) -0.0059(10)
C36 0.0542(12) 0.0476(12) 0.0991(17) -0.0092(12) -0.0181(12) -0.0048(10)
C37 0.108(2) 0.0921(19) 0.0480(11) 0.0049(12) 0.0349(13) -0.0046(16)

loop_
_atom_type_symbol
_atom_type_description
_atom_type_scat_dispersion_real
_atom_type_scat_dispersion_imag
_atom_type_scat_source
C C 0.0181 0.0091 'International Tables Vol C Tables 4.2.6.8 and 6.1.1.4'
H H 0.0000 0.0000 'International Tables Vol C Tables 4.2.6.8 and 6.1.1.4'
O O 0.0492 0.0322 'International Tables Vol C Tables 4.2.6.8 and 6.1.1.4'
F F 0.0727 0.0534 'International Tables Vol C Tables 4.2.6.8 and 6.1.1.4'
S S 0.3331 0.5567 'International Tables Vol C Tables 4.2.6.8 and 6.1.1.4'

loop_
_geom_angle_atom_site_label_1
_geom_angle_atom_site_label_2
_geom_angle_atom_site_label_3
_geom_angle
O6 S1 O7 119.13(8)
O6 S1 C16 107.57(8)
O7 S1 C16 109.38(8)
O6 S1 C15 104.22(7)
O7 S1 C15 108.66(7)
C16 S1 C15 107.22(7)
O8 S2 O9 118.90(8)
O8 S2 C22 106.81(7)
O9 S2 C22 109.44(7)
O8 S2 C15 105.19(6)
O9 S2 C15 108.81(7)
C22 S2 C15 107.08(7)
C1 O1 C4 108.87(11)
C4 O3 C28 114.64(11)
C6 O4 C5 116.87(11)
O2 C1 O1 122.33(14)
O2 C1 C2 128.69(14)
O1 C1 C2 108.98(12)
C3 C2 C1 108.30(13)
C3 C2 C5 129.43(14)
C1 C2 C5 122.26(12)
C2 C3 C4 109.87(14)
O3 C4 O1 110.26(13)
O3 C4 C3 110.33(14)
O1 C4 C3 103.92(11)
O4 C5 C2 103.89(11)
O4 C5 C8 110.99(11)
C2 C5 C8 111.60(11)
O5 C6 O4 122.94(14)
O5 C6 C7 126.27(14)
O4 C6 C7 110.79(13)
C13 C8 C9 119.95(13)
C13 C8 C5 117.22(13)
C9 C8 C5 122.81(13)
C10 C9 C8 118.22(14)
C10 C9 C14 118.26(13)
C8 C9 C14 123.28(13)
C11 C10 C9 122.42(14)
C10 C11 C12 117.39(14)
F C12 C13 118.61(14)
F C12 C11 118.65(14)
C13 C12 C11 122.73(14)
C12 C13 C8 119.27(14)
C9 C14 C15 117.49(12)
C14 C15 S2 110.91(10)
C14 C15 S1 109.94(10)
S2 C15 S1 114.00(7)
C21 C16 C17 121.85(18)
C21 C16 S1 120.30(15)
C17 C16 S1 117.82(14)
C18 C17 C16 119.4(2)
C19 C18 C17 119.8(3)
C18 C19 C20 120.9(2)
C19 C20 C21 120.5(2)
C16 C21 C20 117.5(2)
C27 C22 C23 121.88(14)
C27 C22 S2 119.18(12)
C23 C22 S2 118.68(11)
C24 C23 C22 118.81(14)
C23 C24 C25 120.14(16)
C26 C25 C24 120.36(15)
C25 C26 C27 120.61(15)
C26 C27 C22 118.20(16)
O3 C28 C33 109.15(13)
O3 C28 C29 107.28(12)
C33 C28 C29 112.44(13)
C28 C29 C30 108.16(15)
C28 C29 C34 112.59(13)
C30 C29 C34 113.91(16)
C31 C30 C29 112.70(17)
C32 C31 C30 111.23(15)
C31 C32 C33 108.74(17)
C31 C32 C37 112.74(18)
C33 C32 C37 110.60(19)
C28 C33 C32 111.69(15)
C35 C34 C36 110.28(18)
C35 C34 C29 113.86(17)
C36 C34 C29 111.90(17)

loop_
_geom_bond_atom_site_label_1
_geom_bond_atom_site_label_2
_geom_bond_distance
S1 O6 1.4308(12)
S1 O7 1.4321(12)
S1 C16 1.7628(17)
S1 C15 1.8276(14)
S2 O8 1.4321(12)
S2 O9 1.4377(12)
S2 C22 1.7645(15)
S2 C15 1.8161(14)
F C12 1.3570(17)
O1 C1 1.3572(18)
O1 C4 1.462(2)
O2 C1 1.206(2)
O3 C4 1.3814(19)
O3 C28 1.4531(17)
O4 C6 1.3535(17)
O4 C5 1.4454(16)
O5 C6 1.2050(19)
C1 C2 1.472(2)
C2 C3 1.324(2)
C2 C5 1.5001(19)
C3 C4 1.495(2)
C5 C8 1.518(2)
C6 C7 1.487(2)
C8 C13 1.395(2)
C8 C9 1.400(2)
C9 C10 1.397(2)
C9 C14 1.512(2)
C10 C11 1.379(2)
C11 C12 1.381(2)
C12 C13 1.369(2)
C14 C15 1.5439(19)
C16 C21 1.381(3)
C16 C17 1.388(3)
C17 C18 1.385(3)
C18 C19 1.368(4)
C19 C20 1.376(4)
C20 C21 1.410(3)
C22 C27 1.387(2)
C22 C23 1.389(2)
C23 C24 1.379(2)
C24 C25 1.387(3)
C25 C26 1.379(3)
C26 C27 1.387(2)
C28 C33 1.518(2)
C28 C29 1.524(2)
C29 C30 1.541(2)
C29 C34 1.544(3)
C30 C31 1.525(3)
C31 C32 1.517(3)
C32 C33 1.526(2)
C32 C37 1.528(3)
C34 C35 1.510(3)
C34 C36 1.521(3)

loop_
_geom_torsion_atom_site_label_1
_geom_torsion_atom_site_label_2
_geom_torsion_atom_site_label_3
_geom_torsion_atom_site_label_4
_geom_torsion
C4 O1 C1 O2 -176.92(16)
C4 O1 C1 C2 2.41(17)
O2 C1 C2 C3 177.53(18)
O1 C1 C2 C3 -1.75(18)
O2 C1 C2 C5 -3.7(3)
O1 C1 C2 C5 177.03(13)
C1 C2 C3 C4 0.34(18)
C5 C2 C3 C4 -178.31(14)
C28 O3 C4 O1 -97.79(14)
C28 O3 C4 C3 148.00(13)
C1 O1 C4 O3 -120.35(14)
C1 O1 C4 C3 -2.12(17)
C2 C3 C4 O3 119.22(15)
C2 C3 C4 O1 1.04(18)
C6 O4 C5 C2 -164.80(12)
C6 O4 C5 C8 75.13(14)
C3 C2 C5 O4 -15.5(2)
C1 C2 C5 O4 165.99(13)
C3 C2 C5 C8 104.14(18)
C1 C2 C5 C8 -74.35(17)
C5 O4 C6 O5 -4.1(2)
C5 O4 C6 C7 175.35(13)
O4 C5 C8 C13 48.40(16)
C2 C5 C8 C13 -66.96(16)
O4 C5 C8 C9 -133.35(13)
C2 C5 C8 C9 111.29(14)
C13 C8 C9 C10 -1.41(19)
C5 C8 C9 C10 -179.62(13)
C13 C8 C9 C14 172.90(13)
C5 C8 C9 C14 -5.3(2)
C8 C9 C10 C11 0.8(2)
C14 C9 C10 C11 -173.84(14)
C9 C10 C11 C12 0.8(2)
C10 C11 C12 F 177.18(13)
C10 C11 C12 C13 -1.8(2)
F C12 C13 C8 -177.81(12)
C11 C12 C13 C8 1.1(2)
C9 C8 C13 C12 0.5(2)
C5 C8 C13 C12 178.82(13)
C10 C9 C14 C15 -105.79(15)
C8 C9 C14 C15 79.90(17)
C9 C14 C15 S2 73.28(15)
C9 C14 C15 S1 -159.72(11)
O8 S2 C15 C14 -55.28(12)
O9 S2 C15 C14 73.14(11)
C22 S2 C15 C14 -168.67(10)
O8 S2 C15 S1 179.98(8)
O9 S2 C15 S1 -51.59(10)
C22 S2 C15 S1 66.59(10)
O6 S1 C15 C14 79.50(12)
O7 S1 C15 C14 -152.50(10)
C16 S1 C15 C14 -34.37(12)
O6 S1 C15 S2 -155.25(9)
O7 S1 C15 S2 -27.25(11)
C16 S1 C15 S2 90.88(10)
O6 S1 C16 C21 162.49(15)
O7 S1 C16 C21 31.74(17)
C15 S1 C16 C21 -85.91(15)
O6 S1 C16 C17 -15.53(17)
O7 S1 C16 C17 -146.28(15)
C15 S1 C16 C17 96.06(15)
C21 C16 C17 C18 0.1(3)
S1 C16 C17 C18 178.06(18)
C16 C17 C18 C19 1.5(4)
C17 C18 C19 C20 -1.3(4)
C18 C19 C20 C21 -0.5(4)
C17 C16 C21 C20 -1.8(3)
S1 C16 C21 C20 -179.72(17)
C19 C20 C21 C16 2.0(4)
O8 S2 C22 C27 130.84(13)
O9 S2 C22 C27 0.90(15)
C15 S2 C22 C27 -116.88(13)
O8 S2 C22 C23 -43.43(14)
O9 S2 C22 C23 -173.37(12)
C15 S2 C22 C23 68.85(13)
C27 C22 C23 C24 0.5(2)
S2 C22 C23 C24 174.59(12)
C22 C23 C24 C25 -0.9(2)
C23 C24 C25 C26 0.4(3)
C24 C25 C26 C27 0.4(3)
C25 C26 C27 C22 -0.8(3)
C23 C22 C27 C26 0.3(2)
S2 C22 C27 C26 -173.73(13)
C4 O3 C28 C33 -77.68(16)
C4 O3 C28 C29 160.24(13)
O3 C28 C29 C30 174.71(13)
C33 C28 C29 C30 54.70(18)
O3 C28 C29 C34 -58.53(17)
C33 C28 C29 C34 -178.54(14)
C28 C29 C30 C31 -54.5(2)
C34 C29 C30 C31 179.48(16)
C29 C30 C31 C32 57.5(2)
C30 C31 C32 C33 -56.8(2)
C30 C31 C32 C37 -179.85(19)
O3 C28 C33 C32 -177.16(14)
C29 C28 C33 C32 -58.25(19)
C31 C32 C33 C28 57.4(2)
C37 C32 C33 C28 -178.28(18)
C28 C29 C34 C35 -60.7(2)
C30 C29 C34 C35 62.9(2)
C28 C29 C34 C36 173.36(16)
C30 C29 C34 C36 -63.0(2)

loop_
_platon_squeeze_void_nr
_platon_squeeze_void_average_x
_platon_squeeze_void_average_y
_platon_squeeze_void_average_z
_platon_squeeze_void_volume
_platon_squeeze_void_count_electrons
_platon_squeeze_void_content
1 -0.027 0.250 0.000 225 45 ' '
2 -0.033 0.750 0.500 225 45 ' '
